data_1529912
loop_
_publ_author_name
'Eriksson, L.'
'Louer, D.'
'Werner, P.E.'

_publ_section_title
;
 Crystal structure determination and rietveld refinement of Zn (O H) (N
 O3) (H2 O)
;
_journal_name_full 'Journal of Solid State Chemistry'
_journal_page_first 9
_journal_page_last 20
_journal_volume 81
_journal_year 1989
_chemical_formula_sum 'H3 N O5 Zn'
_chemical_name_systematic 'Zn (O H) (N O3) (H2 O)'
_space_group_IT_number 14
_symmetry_space_group_name_Hall '-P 2ybc'
_symmetry_space_group_name_H-M 'P 1 21/c 1'
_cell_angle_alpha 90
_cell_angle_beta 114.91
_cell_angle_gamma 90
_cell_formula_units_Z 8
_cell_length_a 17.951
_cell_length_b 3.26
_cell_length_c 14.272
_cell_volume 757.503
_citation_journal_id_ASTM JSSCBI
_cod_data_source_file Eriksson_JSSCBI_1989_1803.cif
_cod_data_source_block H3N1O5Zn1
_cod_original_cell_volume 757.5028
_cod_original_formula_sum 'H3 N1 O5 Zn1'
_cod_database_code 1529912

loop_
_symmetry_equiv_pos_as_xyz
x,y,z
-x,y+1/2,-z+1/2
-x,-y,-z
x,-y-1/2,z-1/2

loop_
_atom_site_label
_atom_site_type_symbol
_atom_site_fract_x
_atom_site_fract_y
_atom_site_fract_z
_atom_site_occupancy
_atom_site_U_iso_or_equiv
O5 O-2 0.001 0.769 0.336 1 0.0
O10 O-2 0.497 0.857 0.33 1 0.0
O9 O-2 0.335 0.675 0.457 1 0.0
Zn2 Zn+2 0.4284 0.376 0.2531 1 0.0
N1 N+5 0.136 0.16 0.048 1 0.0
N2 N+5 0.362 0.441 0.415 1 0.0
Zn1 Zn+2 0.0716 0.248 0.3281 1 0.0
O8 O-2 0.424 0.274 0.455 1 0.0
O1 O-2 0.162 0.828 0.303 1 0.0
O3 O-2 0.07 0.293 0.036 1 0.0
O4 O-2 0.191 0 0.134 1 0.0
O7 O-2 0.335 0.493 0.308 1 0.0
O6 O-2 0.348 0.966 0.143 1 0.0
O2 O-2 0.168 0.177 -0.021 1 0.0
